data_4111347
loop_
_publ_author_name
'Shin-ichi Ohkoshi'
'Yoshihide Tsunobuchi'
'Hitomi Takahashi'
'Toshiya Hozumi'
'Motoo Shiro'
'Kazuhito Hashimoto'

_publ_contact_author_address
;
    Department of Chemistry, School of Science,
    The University of Tokyo, 7-3-1 Hongo, Bunkyo-ku,
    Tokyo 1133-0033, Japan
;
_publ_contact_author_email ohkoshi@chem.s.u-tokyo.ac.jp
_publ_contact_author_name 'Shin-ichi Ohkoshi'
_publ_section_title
;
 Synthesis and Alcohol Vapor Sensitivity of a Ferromagnetic
 Copper-Tungsten Bimetallic Assembly
;
_journal_name_full 'Journal of the American Chemical Society'
_journal_page_first 3084
_journal_page_last 3085
_journal_paper_doi 10.1021/ja069353+
_journal_volume 129
_journal_year 2007
_chemical_formula_moiety 'C24 H8 Cu3 N20 W2, 8(H2 O) '
_chemical_formula_sum 'C24 H24 Cu3 N20 O8 W2'
_chemical_formula_weight 1278.92
_space_group_IT_number 72
_symmetry_cell_setting orthorhombic
_symmetry_Int_Tables_number 72
_symmetry_space_group_name_Hall '-I 2 2c'
_symmetry_space_group_name_H-M 'I b a m'
_audit_creation_date 2006-10-23
_audit_creation_method 'by CrystalStructure 3.7.0'
_cell_angle_alpha 90.0000
_cell_angle_beta 90.0000
_cell_angle_gamma 90.0000
_cell_formula_units_Z 8
_cell_length_a 11.419(2)
_cell_length_b 24.830(4)
_cell_length_c 30.005(4)
_cell_measurement_reflns_used 39008
_cell_measurement_temperature 296(1)
_cell_measurement_theta_max 27.5
_cell_measurement_theta_min 3.0
_cell_volume 8507(2)
_computing_cell_refinement PROCESS-AUTO
_computing_data_collection PROCESS-AUTO
_computing_data_reduction CrystalStructure
_computing_publication_material 'CrystalStructure 3.7.0'
_computing_structure_refinement SHELXL
_computing_structure_solution SHELXS97
_diffrn_detector_area_resol_mean 10.00
_diffrn_measured_fraction_theta_full 0.999
_diffrn_measured_fraction_theta_max 0.999
_diffrn_measurement_device_type 'Rigaku RAXIS-RAPID'
_diffrn_measurement_method \w
_diffrn_radiation_type 'Mo K\a'
_diffrn_radiation_wavelength 0.71075
_diffrn_reflns_av_R_equivalents 0.077
_diffrn_reflns_limit_h_max 14
_diffrn_reflns_limit_h_min -14
_diffrn_reflns_limit_k_max 32
_diffrn_reflns_limit_k_min -32
_diffrn_reflns_limit_l_max 38
_diffrn_reflns_limit_l_min -34
_diffrn_reflns_number 41527
_diffrn_reflns_theta_full 27.49
_diffrn_reflns_theta_max 27.49
_exptl_absorpt_coefficient_mu 6.935
_exptl_absorpt_correction_T_max 0.250
_exptl_absorpt_correction_T_min 0.103
_exptl_absorpt_correction_type numerical
_exptl_absorpt_process_details
;
    Higashi, T. (1999). Program for Absorption Correction.
    Rigaku Corporation, Tokyo, Japan.
;
_exptl_crystal_colour green
_exptl_crystal_density_diffrn 1.972
_exptl_crystal_density_method 'not measured'
_exptl_crystal_description block
_exptl_crystal_F_000 4728.00
_exptl_crystal_size_max 0.70
_exptl_crystal_size_mid 0.40
_exptl_crystal_size_min 0.20
_refine_diff_density_max 1.50
_refine_diff_density_min -1.01
_refine_ls_extinction_method none
_refine_ls_goodness_of_fit_ref 1.071
_refine_ls_hydrogen_treatment refall
_refine_ls_number_parameters 274
_refine_ls_number_reflns 4981
_refine_ls_R_factor_gt 0.0253
_refine_ls_shift/su_max 0.0010
_refine_ls_structure_factor_coef Fsqd
_refine_ls_weighting_details 'w = 1/[\s^2^(Fo^2^)+(0.0153P)^2^+38.9052P] where P=(Fo^2^+2Fc^2^)/3'
_refine_ls_weighting_scheme calc
_refine_ls_wR_factor_ref 0.0614
_reflns_number_gt 4773
_reflns_number_total 4981
_reflns_threshold_expression F^2^>2.0\s(F^2^)
_cod_data_source_file ja069353si20061229_124812.cif
_cod_data_source_block '_CuWprm-H2O'
_cod_original_cell_volume 8507(3)
_cod_original_formula_sum 'C24 H24 Cu3 N20 O8 W2 '
_cod_database_code 4111347

loop_
_symmetry_equiv_pos_site_id
_symmetry_equiv_pos_as_xyz
1 +X,+Y,+Z
2 1/2-X,1/2+Y,+Z
3 1/2+X,1/2-Y,+Z
4 -X,-Y,+Z
5 -X,-Y,-Z
6 1/2+X,1/2-Y,-Z
7 1/2-X,1/2+Y,-Z
8 +X,+Y,-Z
9 1/2+X,1/2+Y,1/2+Z
10 -X,+Y,1/2+Z
11 +X,-Y,1/2+Z
12 1/2-X,1/2-Y,1/2+Z
13 1/2-X,1/2-Y,1/2-Z
14 +X,-Y,1/2-Z
15 -X,+Y,1/2-Z
16 1/2+X,1/2+Y,1/2-Z

loop_
_atom_site_label
_atom_site_type_symbol
_atom_site_fract_x
_atom_site_fract_y
_atom_site_fract_z
_atom_site_U_iso_or_equiv
_atom_site_adp_type
_atom_site_occupancy
_atom_site_symmetry_multiplicity
_atom_site_calc_flag
_atom_site_refinement_flags
W(1) W 0.06351(2) 0.158180(10) 0.0000 0.01461(5) Uani 1.00 2 d S
W(2) W 0.0000 0.130290(10) 0.2500 0.01560(5) Uani 1.00 2 d S
Cu(1) Cu 0.28393(4) 0.24852(2) 0.131960(10) 0.02188(10) Uani 1.00 1 d .
Cu(2) Cu 0.0000 0.0000 0.11350(2) 0.0442(2) Uani 1.00 2 d S
O(1) O 0.2105(4) -0.0202(2) 0.1155(2) 0.1151(18) Uani 1.00 1 d .
O(2) O 0.5672(11) 0.0945(3) 0.0000 0.219(7) Uani 1.00 2 d S
O(3) O 0.6316(14) 0.0129(5) 0.0530(4) 0.352(10) Uani 1.00 1 d .
O(4) O 0.3791(7) 0.0170(3) 0.1799(2) 0.167(3) Uani 1.00 1 d .
O(5) O 0.5000 0.1906(15) 0.2500 0.31(2) Uani 0.50 2 d SP
O(6) O 0.5000 0.089(3) 0.2500 0.50(4) Uani 0.50 2 d SP
N(1) N 0.2138(2) 0.20166(12) 0.08611(10) 0.0281(6) Uani 1.00 1 d .
N(2) N -0.1376(3) 0.19507(13) 0.07270(11) 0.0362(7) Uani 1.00 1 d .
N(3) N 0.0175(3) 0.05606(12) 0.06784(10) 0.0383(8) Uani 1.00 1 d .
N(4) N 0.3075(5) 0.0877(2) 0.0000 0.0672(18) Uani 1.00 2 d S
N(5) N 0.0658(6) 0.2908(2) 0.0000 0.0654(19) Uani 1.00 2 d S
N(6) N -0.1439(2) 0.20435(12) 0.17714(10) 0.0249(6) Uani 1.00 1 d .
N(7) N 0.1928(2) 0.19531(13) 0.18789(11) 0.0340(7) Uani 1.00 1 d .
N(8) N 0.0210(3) 0.05362(12) 0.16097(11) 0.0375(8) Uani 1.00 1 d .
N(9) N 0.2505(4) 0.0668(2) 0.26444(17) 0.0703(13) Uani 1.00 1 d .
N(10) N 0.1377(2) 0.29605(12) 0.13046(10) 0.0245(6) Uani 1.00 1 d .
N(11) N -0.0678(2) 0.29747(12) 0.13141(10) 0.0239(6) Uani 1.00 1 d .
C(1) C 0.1638(2) 0.18469(12) 0.05650(11) 0.0232(6) Uani 1.00 1 d .
C(2) C -0.0732(3) 0.18128(14) 0.04572(11) 0.0253(7) Uani 1.00 1 d .
C(3) C 0.0313(3) 0.09121(13) 0.04401(11) 0.0274(7) Uani 1.00 1 d .
C(4) C 0.2238(5) 0.1121(2) 0.0000 0.0333(11) Uani 1.00 2 d S
C(5) C 0.0635(5) 0.2454(2) 0.0000 0.0370(13) Uani 1.00 2 d S
C(6) C -0.0951(2) 0.17955(13) 0.20317(11) 0.0222(6) Uani 1.00 1 d .
C(7) C 0.1273(3) 0.17346(13) 0.21012(11) 0.0225(6) Uani 1.00 1 d .
C(8) C 0.0158(3) 0.08034(14) 0.19172(12) 0.0294(7) Uani 1.00 1 d .
C(9) C 0.1623(3) 0.08796(16) 0.25862(12) 0.0348(8) Uani 1.00 1 d .
C(10) C -0.0660(4) 0.35111(17) 0.13067(19) 0.0472(12) Uani 1.00 1 d .
C(11) C 0.0384(4) 0.37851(19) 0.1293(2) 0.0647(17) Uani 1.00 1 d .
C(12) C 0.1395(4) 0.34977(17) 0.12931(17) 0.0456(11) Uani 1.00 1 d .
C(13) C 0.0346(2) 0.27237(13) 0.13112(11) 0.0217(6) Uani 1.00 1 d .
H(1) H -0.1377 0.3706 0.1311 0.057 Uiso 1.00 1 c R
H(2) H 0.0399 0.4168 0.1285 0.078 Uiso 1.00 1 c R
H(3) H 0.2125 0.3681 0.1285 0.055 Uiso 1.00 1 c R
H(4) H 0.0335 0.2341 0.1314 0.026 Uiso 1.00 1 c R

loop_
_atom_site_aniso_label
_atom_site_aniso_U_11
_atom_site_aniso_U_22
_atom_site_aniso_U_33
_atom_site_aniso_U_12
_atom_site_aniso_U_13
_atom_site_aniso_U_23
W(1) 0.01930(10) 0.01422(9) 0.01031(9) -0.00146(6) 0.0000 0.0000
W(2) 0.02036(10) 0.01603(9) 0.01041(9) 0.0000 -0.00237(6) 0.0000
Cu(1) 0.01356(19) 0.0304(2) 0.0217(2) -0.00115(14) -0.00309(14) -0.01005(16)
Cu(2) 0.1049(7) 0.0170(2) 0.0107(2) -0.0145(3) 0.0000 0.0000
O(1) 0.075(3) 0.149(5) 0.122(4) 0.018(3) -0.005(3) -0.009(4)
O(2) 0.188(12) 0.048(4) 0.42(2) 0.028(6) 0.0000 0.0000
O(3) 0.406(19) 0.280(13) 0.369(18) 0.180(14) -0.200(15) -0.149(13)
O(4) 0.150(6) 0.186(7) 0.165(6) -0.077(5) 0.068(5) -0.050(5)
O(5) 0.53(7) 0.23(3) 0.18(2) 0.0000 -0.16(3) 0.0000
O(6) 0.058(18) 0.98(15) 0.46(7) 0.0000 0.06(2) 0.0000
N(1) 0.0230(15) 0.0357(16) 0.0256(14) -0.0013(12) -0.0021(12) -0.0083(12)
N(2) 0.0325(18) 0.0488(19) 0.0275(15) 0.0070(15) 0.0069(14) -0.0027(14)
N(3) 0.075(2) 0.0222(14) 0.0178(14) -0.0078(15) 0.0042(15) 0.0012(12)
N(4) 0.047(3) 0.056(3) 0.098(5) 0.026(3) 0.0000 0.0000
N(5) 0.082(5) 0.028(2) 0.086(5) -0.003(2) 0.0000 0.0000
N(6) 0.0187(14) 0.0337(15) 0.0223(13) 0.0010(11) -0.0016(11) 0.0081(12)
N(7) 0.0294(17) 0.0434(18) 0.0294(16) -0.0063(14) 0.0007(13) 0.0045(14)
N(8) 0.064(2) 0.0274(15) 0.0210(15) -0.0032(15) 0.0005(15) -0.0070(13)
N(9) 0.060(3) 0.077(3) 0.075(3) 0.037(2) -0.008(2) 0.004(2)
N(10) 0.0188(14) 0.0263(13) 0.0284(14) -0.0031(11) -0.0004(11) -0.0040(11)
N(11) 0.0158(13) 0.0263(14) 0.0295(15) -0.0005(10) -0.0010(11) 0.0040(11)
C(1) 0.0223(16) 0.0240(15) 0.0233(15) 0.0020(13) -0.0011(13) -0.0024(13)
C(2) 0.0242(17) 0.0299(17) 0.0217(15) 0.0003(13) -0.0011(13) -0.0030(14)
C(3) 0.044(2) 0.0216(16) 0.0163(14) -0.0035(15) 0.0018(14) -0.0020(13)
C(4) 0.038(3) 0.029(2) 0.034(2) 0.010(2) 0.0000 0.0000
C(5) 0.060(4) 0.020(2) 0.031(2) 0.001(2) 0.0000 0.0000
C(6) 0.0203(16) 0.0268(16) 0.0196(15) -0.0015(13) -0.0013(12) 0.0018(13)
C(7) 0.0220(16) 0.0287(16) 0.0168(14) -0.0021(13) -0.0033(13) 0.0012(12)
C(8) 0.039(2) 0.0252(17) 0.0241(17) -0.0031(14) -0.0027(15) 0.0011(15)
C(9) 0.038(2) 0.035(2) 0.0306(18) 0.0151(17) 0.0014(16) -0.0004(16)
C(10) 0.029(2) 0.030(2) 0.083(3) 0.0077(16) -0.002(2) 0.002(2)
C(11) 0.033(2) 0.026(2) 0.135(5) -0.0005(19) -0.002(3) -0.002(2)
C(12) 0.031(2) 0.032(2) 0.074(3) -0.0055(17) 0.001(2) -0.002(2)
C(13) 0.0184(15) 0.0265(16) 0.0203(15) 0.0000(13) 0.0001(12) 0.0011(13)

loop_
_atom_type_symbol
_atom_type_description
_atom_type_scat_dispersion_real
_atom_type_scat_dispersion_imag
_atom_type_scat_source
C C 0.003 0.002
;
International Tables for Crystallography
(1992, Vol. C, Tables 4.2.6.8 and 6.1.1.4)
;
H H 0.000 0.000
;
International Tables for Crystallography
(1992, Vol. C, Table 6.1.1.4)
;
N N 0.006 0.003
;
International Tables for Crystallography
(1992, Vol. C, Tables 4.2.6.8 and 6.1.1.4)
;
O O 0.011 0.006
;
International Tables for Crystallography
(1992, Vol. C, Tables 4.2.6.8 and 6.1.1.4)
;
Cu Cu 0.320 1.265
;
International Tables for Crystallography
(1992, Vol. C, Tables 4.2.6.8 and 6.1.1.4)
;
W W -0.849 6.872
;
International Tables for Crystallography
(1992, Vol. C, Tables 4.2.6.8 and 6.1.1.4)
;

loop_
_geom_angle_atom_site_label_1
_geom_angle_atom_site_label_2
_geom_angle_atom_site_label_3
_geom_angle
_geom_angle_site_symmetry_1
_geom_angle_site_symmetry_3
C(1) W(1) C(1) 104.15(12) . 55508
C(1) W(1) C(2) 78.61(12) . .
C(1) W(1) C(2) 143.74(13) . 55508
C(1) W(1) C(3) 81.03(13) . .
C(1) W(1) C(3) 144.17(13) . 55508
C(1) W(1) C(4) 73.17(12) . .
C(1) W(1) C(5) 72.16(13) . .
C(1) W(1) C(2) 143.74(13) 55508 .
C(1) W(1) C(2) 78.61(12) 55508 55508
C(1) W(1) C(3) 144.17(13) 55508 .
C(1) W(1) C(3) 81.03(13) 55508 55508
C(1) W(1) C(4) 73.17(12) 55508 .
C(1) W(1) C(5) 72.16(13) 55508 .
C(2) W(1) C(2) 79.03(12) . 55508
C(2) W(1) C(3) 72.04(14) . .
C(2) W(1) C(3) 118.13(14) . 55508
C(2) W(1) C(4) 139.03(9) . .
C(2) W(1) C(5) 74.58(16) . .
C(2) W(1) C(3) 118.13(14) 55508 .
C(2) W(1) C(3) 72.04(14) 55508 55508
C(2) W(1) C(4) 139.03(9) 55508 .
C(2) W(1) C(5) 74.58(16) 55508 .
C(3) W(1) C(3) 75.58(12) . 55508
C(3) W(1) C(4) 74.69(15) . .
C(3) W(1) C(5) 140.50(10) . .
C(3) W(1) C(4) 74.69(15) 55508 .
C(3) W(1) C(5) 140.50(10) 55508 .
C(4) W(1) C(5) 122.0(2) . .
C(6) W(2) C(6) 110.90(12) . 55515
C(6) W(2) C(7) 72.40(12) . .
C(6) W(2) C(7) 75.00(12) . 55515
C(6) W(2) C(8) 80.77(13) . .
C(6) W(2) C(8) 144.52(14) . 55515
C(6) W(2) C(9) 142.31(13) . .
C(6) W(2) C(9) 76.36(14) . 55515
C(6) W(2) C(7) 75.00(12) 55515 .
C(6) W(2) C(7) 72.40(12) 55515 55515
C(6) W(2) C(8) 144.52(14) 55515 .
C(6) W(2) C(8) 80.77(13) 55515 55515
C(6) W(2) C(9) 76.36(14) 55515 .
C(6) W(2) C(9) 142.31(13) 55515 55515
C(7) W(2) C(7) 120.70(13) . 55515
C(7) W(2) C(8) 77.29(13) . .
C(7) W(2) C(8) 142.22(14) . 55515
C(7) W(2) C(9) 74.31(14) . .
C(7) W(2) C(9) 139.04(13) . 55515
C(7) W(2) C(8) 142.22(14) 55515 .
C(7) W(2) C(8) 77.29(13) 55515 55515
C(7) W(2) C(9) 139.04(13) 55515 .
C(7) W(2) C(9) 74.31(14) 55515 55515
C(8) W(2) C(8) 109.59(13) . 55515
C(8) W(2) C(9) 75.12(14) . .
C(8) W(2) C(9) 72.07(15) . 55515
C(8) W(2) C(9) 72.07(15) 55515 .
C(8) W(2) C(9) 75.12(14) 55515 55515
C(9) W(2) C(9) 121.34(15) . 55515
N(1) Cu(1) N(2) 88.81(12) . 55503
N(1) Cu(1) N(6) 179.08(12) . 55503
N(1) Cu(1) N(7) 89.25(12) . .
N(1) Cu(1) N(10) 89.63(12) . .
N(1) Cu(1) N(11) 90.07(12) . 55503
N(2) Cu(1) N(6) 90.39(11) 55503 55503
N(2) Cu(1) N(7) 175.62(11) 55503 .
N(2) Cu(1) N(10) 87.27(11) 55503 .
N(2) Cu(1) N(11) 90.62(11) 55503 55503
N(6) Cu(1) N(7) 91.57(11) 55503 .
N(6) Cu(1) N(10) 90.81(12) 55503 .
N(6) Cu(1) N(11) 89.47(11) 55503 55503
N(7) Cu(1) N(10) 88.79(11) . .
N(7) Cu(1) N(11) 93.31(11) . 55503
N(10) Cu(1) N(11) 177.87(12) . 55503
O(1) Cu(2) O(1) 177.3(2) . 55504
O(1) Cu(2) N(3) 93.54(19) . .
O(1) Cu(2) N(3) 88.36(19) . 55504
O(1) Cu(2) N(8) 90.09(18) . .
O(1) Cu(2) N(8) 87.93(18) . 55504
O(1) Cu(2) N(3) 88.36(19) 55504 .
O(1) Cu(2) N(3) 93.54(19) 55504 55504
O(1) Cu(2) N(8) 87.93(18) 55504 .
O(1) Cu(2) N(8) 90.09(18) 55504 55504
N(3) Cu(2) N(3) 91.49(13) . 55504
N(3) Cu(2) N(8) 90.75(13) . .
N(3) Cu(2) N(8) 177.35(14) . 55504
N(3) Cu(2) N(8) 177.35(14) 55504 .
N(3) Cu(2) N(8) 90.75(13) 55504 55504
N(8) Cu(2) N(8) 87.05(13) . 55504
Cu(1) N(1) C(1) 165.4(3) . .
Cu(1) N(2) C(2) 157.5(3) 45503 .
Cu(2) N(3) C(3) 174.4(3) . .
Cu(1) N(6) C(6) 175.0(2) 45503 .
Cu(1) N(7) C(7) 164.9(3) . .
Cu(2) N(8) C(8) 167.6(3) . .
Cu(1) N(10) C(12) 124.4(2) . .
Cu(1) N(10) C(13) 118.2(2) . .
C(12) N(10) C(13) 117.5(3) . .
Cu(1) N(11) C(10) 124.8(2) 45503 .
Cu(1) N(11) C(13) 117.9(2) 45503 .
C(10) N(11) C(13) 117.2(3) . .
W(1) C(1) N(1) 175.9(3) . .
W(1) C(2) N(2) 173.5(3) . .
W(1) C(3) N(3) 177.9(3) . .
W(1) C(4) N(4) 179.6(5) . .
W(1) C(5) N(5) 178.7(6) . .
W(2) C(6) N(6) 177.4(2) . .
W(2) C(7) N(7) 177.7(3) . .
W(2) C(8) N(8) 178.2(3) . .
W(2) C(9) N(9) 177.3(3) . .
N(11) C(10) C(11) 120.6(4) . .
C(10) C(11) C(12) 118.6(4) . .
N(10) C(12) C(11) 120.8(4) . .
N(10) C(13) N(11) 125.4(3) . .

loop_
_geom_bond_atom_site_label_1
_geom_bond_atom_site_label_2
_geom_bond_distance
_geom_bond_site_symmetry_2
W(1) C(1) 2.149(3) .
W(1) C(1) 2.149(3) 55508
W(1) C(2) 2.156(3) .
W(1) C(2) 2.156(3) 55508
W(1) C(3) 2.155(3) .
W(1) C(3) 2.155(3) 55508
W(1) C(4) 2.159(5) .
W(1) C(5) 2.166(5) .
W(2) C(6) 2.157(3) .
W(2) C(6) 2.157(3) 55515
W(2) C(7) 2.167(3) .
W(2) C(7) 2.167(3) 55515
W(2) C(8) 2.151(3) .
W(2) C(8) 2.151(3) 55515
W(2) C(9) 2.146(4) .
W(2) C(9) 2.146(4) 55515
Cu(1) N(1) 1.972(3) .
Cu(1) N(2) 2.434(3) 55503
Cu(1) N(6) 1.972(2) 55503
Cu(1) N(7) 2.376(3) .
Cu(1) N(10) 2.046(3) .
Cu(1) N(11) 2.043(2) 55503
Cu(2) O(1) 2.456(5) .
Cu(2) O(1) 2.456(5) 55504
Cu(2) N(3) 1.963(3) .
Cu(2) N(3) 1.963(3) 55504
Cu(2) N(8) 1.964(3) .
Cu(2) N(8) 1.964(3) 55504
N(1) C(1) 1.137(4) .
N(2) C(2) 1.146(4) .
N(3) C(3) 1.139(4) .
N(4) C(4) 1.132(8) .
N(5) C(5) 1.126(7) .
N(6) C(6) 1.140(4) .
N(7) C(7) 1.140(4) .
N(8) C(8) 1.138(4) .
N(9) C(9) 1.150(6) .
N(10) C(12) 1.334(5) .
N(10) C(13) 1.316(4) .
N(11) C(10) 1.332(5) .
N(11) C(13) 1.325(4) .
C(10) C(11) 1.374(6) .
C(11) C(12) 1.357(6) .

loop_
_geom_contact_atom_site_label_1
_geom_contact_atom_site_label_2
_geom_contact_distance
_geom_contact_site_symmetry_2
O(1) O(3) 2.607(16) 65504
O(1) O(4) 2.881(9) .
O(2) O(3) 2.680(15) .
O(2) O(3) 2.680(15) 55508
O(2) N(4) 2.971(15) .
O(2) N(5) 2.848(9) 55503
O(3) O(1) 2.607(16) 65504
O(3) O(2) 2.680(15) .
O(3) O(3) 3.07(2) 65504
O(3) O(3) 3.18(2) 55508
O(3) N(4) 3.040(14) 65504
O(4) O(1) 2.881(9) .
O(4) O(4) 2.887(11) 65504
O(4) O(6) 3.09(5) .
O(4) N(9) 3.182(9) .
O(4) N(9) 3.046(9) 55514
O(4) C(11) 3.513(9) 55503
O(5) O(6) 2.52(9) .
O(6) O(4) 3.09(5) .
O(6) O(4) 3.09(5) 65515
O(6) O(5) 2.52(9) .
O(6) N(9) 2.935(18) .
O(6) N(9) 2.935(18) 65515
N(4) O(2) 2.971(15) .
N(4) O(3) 3.040(14) 65504
N(4) O(3) 3.040(14) 65505
N(5) O(2) 2.848(9) 45503
N(9) O(4) 3.182(9) .
N(9) O(4) 3.046(9) 55514
N(9) O(6) 2.935(18) .
N(9) N(9) 3.428(7) 55514
C(11) O(4) 3.513(9) 45503

loop_
_geom_torsion_atom_site_label_1
_geom_torsion_atom_site_label_2
_geom_torsion_atom_site_label_3
_geom_torsion_atom_site_label_4
_geom_torsion
_geom_torsion_site_symmetry_1
_geom_torsion_site_symmetry_3
_geom_torsion_site_symmetry_4
C(1) W(1) C(1) N(1) -83(4) . 55508 55508
C(1) W(1) C(1) N(1) 83(4) 55508 . .
C(1) W(1) C(2) N(2) 3(2) . . .
C(2) W(1) C(1) N(1) -60(4) . . .
C(1) W(1) C(2) N(2) 96(2) . 55508 55508
C(2) W(1) C(1) N(1) -7(4) 55508 . .
C(1) W(1) C(3) N(3) -31(9) . . .
C(3) W(1) C(1) N(1) -133(4) . . .
C(1) W(1) C(3) N(3) -71(8) . 55508 55508
C(3) W(1) C(1) N(1) 177(4) 55508 . .
C(1) W(1) C(4) N(4) 124.50(9) . . .
C(4) W(1) C(1) N(1) 150(4) . . .
C(1) W(1) C(5) N(5) 55.96(10) . . .
C(5) W(1) C(1) N(1) 17(4) . . .
C(1) W(1) C(2) N(2) -96(2) 55508 . .
C(2) W(1) C(1) N(1) 7(4) . 55508 55508
C(1) W(1) C(2) N(2) -3(2) 55508 55508 55508
C(2) W(1) C(1) N(1) 60(4) 55508 55508 55508
C(1) W(1) C(3) N(3) 71(9) 55508 . .
C(3) W(1) C(1) N(1) -177(4) . 55508 55508
C(1) W(1) C(3) N(3) 31(8) 55508 55508 55508
C(3) W(1) C(1) N(1) 133(4) 55508 55508 55508
C(1) W(1) C(4) N(4) -124.50(9) 55508 . .
C(4) W(1) C(1) N(1) -150(4) . 55508 55508
C(1) W(1) C(5) N(5) -55.96(10) 55508 . .
C(5) W(1) C(1) N(1) -17(4) . 55508 55508
C(2) W(1) C(2) N(2) 148(2) . 55508 55508
C(2) W(1) C(2) N(2) -148(2) 55508 . .
C(2) W(1) C(3) N(3) -111(9) . . .
C(3) W(1) C(2) N(2) 87(2) . . .
C(2) W(1) C(3) N(3) 178(7) . 55508 55508
C(3) W(1) C(2) N(2) 149(2) 55508 . .
C(2) W(1) C(4) N(4) 76.0(2) . . .
C(4) W(1) C(2) N(2) 50(3) . . .
C(2) W(1) C(5) N(5) 138.69(9) . . .
C(5) W(1) C(2) N(2) -72(2) . . .
C(2) W(1) C(3) N(3) -178(6) 55508 . .
C(3) W(1) C(2) N(2) -149(2) . 55508 55508
C(2) W(1) C(3) N(3) 111(8) 55508 55508 55508
C(3) W(1) C(2) N(2) -87(2) 55508 55508 55508
C(2) W(1) C(4) N(4) -76.0(2) 55508 . .
C(4) W(1) C(2) N(2) -50(3) . 55508 55508
C(2) W(1) C(5) N(5) -138.69(9) 55508 . .
C(5) W(1) C(2) N(2) 72(2) . 55508 55508
C(3) W(1) C(3) N(3) -122(8) . 55508 55508
C(3) W(1) C(3) N(3) 122(9) 55508 . .
C(3) W(1) C(4) N(4) 39.44(9) . . .
C(4) W(1) C(3) N(3) 44(9) . . .
C(3) W(1) C(5) N(5) 105.6(2) . . .
C(5) W(1) C(3) N(3) -78(9) . . .
C(3) W(1) C(4) N(4) -39.44(9) 55508 . .
C(4) W(1) C(3) N(3) -44(8) . 55508 55508
C(3) W(1) C(5) N(5) -105.6(2) 55508 . .
C(5) W(1) C(3) N(3) 78(8) . 55508 55508
C(6) W(2) C(6) N(6) 134(6) . 55515 55515
C(6) W(2) C(6) N(6) 134(6) 55515 . .
C(6) W(2) C(7) N(7) -62(7) . . .
C(7) W(2) C(6) N(6) 68(6) . . .
C(6) W(2) C(7) N(7) -180(7) . 55515 55515
C(7) W(2) C(6) N(6) -162(6) 55515 . .
C(6) W(2) C(8) N(8) -70(10) . . .
C(8) W(2) C(6) N(6) -11(6) . . .
C(6) W(2) C(8) N(8) 177(9) . 55515 55515
C(8) W(2) C(6) N(6) -122(6) 55515 . .
C(6) W(2) C(9) N(9) 109(8) . . .
C(9) W(2) C(6) N(6) 39(6) . . .
C(6) W(2) C(9) N(9) 2(6) . 55515 55515
C(9) W(2) C(6) N(6) -85(6) 55515 . .
C(6) W(2) C(7) N(7) -180(180) 55515 . .
C(7) W(2) C(6) N(6) -162(6) . 55515 55515
C(6) W(2) C(7) N(7) -62(7) 55515 55515 55515
C(7) W(2) C(6) N(6) 68(6) 55515 55515 55515
C(6) W(2) C(8) N(8) 177(8) 55515 . .
C(8) W(2) C(6) N(6) -122(6) . 55515 55515
C(6) W(2) C(8) N(8) -70(10) 55515 55515 55515
C(8) W(2) C(6) N(6) -11(6) 55515 55515 55515
C(6) W(2) C(9) N(9) 2(6) 55515 . .
C(9) W(2) C(6) N(6) -85(6) . 55515 55515
C(6) W(2) C(9) N(9) 109(8) 55515 55515 55515
C(9) W(2) C(6) N(6) 39(6) 55515 55515 55515
C(7) W(2) C(7) N(7) -121(7) . 55515 55515
C(7) W(2) C(7) N(7) -121(7) 55515 . .
C(7) W(2) C(8) N(8) -144(10) . . .
C(8) W(2) C(7) N(7) 22(7) . . .
C(7) W(2) C(8) N(8) -20(10) . 55515 55515
C(8) W(2) C(7) N(7) 128(7) 55515 . .
C(7) W(2) C(9) N(9) 80(8) . . .
C(9) W(2) C(7) N(7) 100(7) . . .
C(7) W(2) C(9) N(9) -39(8) . 55515 55515
C(9) W(2) C(7) N(7) -20(7) 55515 . .
C(7) W(2) C(8) N(8) -20(10) 55515 . .
C(8) W(2) C(7) N(7) 128(7) . 55515 55515
C(7) W(2) C(8) N(8) -144(10) 55515 55515 55515
C(8) W(2) C(7) N(7) 22(7) 55515 55515 55515
C(7) W(2) C(9) N(9) -39(8) 55515 . .
C(9) W(2) C(7) N(7) -20(7) . 55515 55515
C(7) W(2) C(9) N(9) 80(8) 55515 55515 55515
C(9) W(2) C(7) N(7) 100(7) 55515 55515 55515
C(8) W(2) C(8) N(8) 75(10) . 55515 55515
C(8) W(2) C(8) N(8) 75(10) 55515 . .
C(8) W(2) C(9) N(9) 161(8) . . .
C(9) W(2) C(8) N(8) 139(10) . . .
C(8) W(2) C(9) N(9) -82(8) . 55515 55515
C(9) W(2) C(8) N(8) 9(10) 55515 . .
C(8) W(2) C(9) N(9) -82(8) 55515 . .
C(9) W(2) C(8) N(8) 9(10) . 55515 55515
C(8) W(2) C(9) N(9) 161(8) 55515 55515 55515
C(9) W(2) C(8) N(8) 139(10) 55515 55515 55515
C(9) W(2) C(9) N(9) -141(8) . 55515 55515
C(9) W(2) C(9) N(9) -141(8) 55515 . .
N(1) Cu(1) N(2) C(2) -84.5(7) . 55503 55503
N(2) Cu(1) N(1) C(1) -52.6(11) 55503 . .
N(1) Cu(1) N(6) C(6) -61(9) . 55503 55503
N(6) Cu(1) N(1) C(1) -84(7) 55503 . .
N(1) Cu(1) N(7) C(7) -60.9(11) . . .
N(7) Cu(1) N(1) C(1) 123.4(11) . . .
N(1) Cu(1) N(10) C(12) -134.8(3) . . .
N(1) Cu(1) N(10) C(13) 45.9(2) . . .
N(10) Cu(1) N(1) C(1) 34.6(11) . . .
N(1) Cu(1) N(11) C(10) -43.4(3) . 55503 55503
N(1) Cu(1) N(11) C(13) 135.6(2) . 55503 55503
N(11) Cu(1) N(1) C(1) -143.2(11) 55503 . .
N(2) Cu(1) N(6) C(6) -92(3) 55503 55503 55503
N(6) Cu(1) N(2) C(2) 95.0(7) 55503 55503 55503
N(2) Cu(1) N(7) C(7) 3(2) 55503 . .
N(7) Cu(1) N(2) C(2) -148.3(13) . 55503 55503
N(2) Cu(1) N(10) C(12) -46.0(3) 55503 . .
N(2) Cu(1) N(10) C(13) 134.7(2) 55503 . .
N(10) Cu(1) N(2) C(2) -174.2(7) . 55503 55503
N(2) Cu(1) N(11) C(10) -132.2(3) 55503 55503 55503
N(2) Cu(1) N(11) C(13) 46.8(2) 55503 55503 55503
N(11) Cu(1) N(2) C(2) 5.5(7) 55503 55503 55503
N(6) Cu(1) N(7) C(7) 119.5(11) 55503 . .
N(7) Cu(1) N(6) C(6) 92(3) . 55503 55503
N(6) Cu(1) N(10) C(12) 44.4(3) 55503 . .
N(6) Cu(1) N(10) C(13) -134.9(2) 55503 . .
N(10) Cu(1) N(6) C(6) -179(2) . 55503 55503
N(6) Cu(1) N(11) C(10) 137.4(3) 55503 55503 55503
N(6) Cu(1) N(11) C(13) -43.6(2) 55503 55503 55503
N(11) Cu(1) N(6) C(6) -2(2) 55503 55503 55503
N(7) Cu(1) N(10) C(12) 135.9(3) . . .
N(7) Cu(1) N(10) C(13) -43.4(2) . . .
N(10) Cu(1) N(7) C(7) 28.7(11) . . .
N(7) Cu(1) N(11) C(10) 45.8(3) . 55503 55503
N(7) Cu(1) N(11) C(13) -135.2(2) . 55503 55503
N(11) Cu(1) N(7) C(7) -150.9(11) 55503 . .
N(10) Cu(1) N(11) C(10) -125(3) . 55503 55503
N(10) Cu(1) N(11) C(13) 54(3) . 55503 55503
N(11) Cu(1) N(10) C(12) -53(3) 55503 . .
N(11) Cu(1) N(10) C(13) 128(3) 55503 . .
O(1) Cu(2) N(3) C(3) -75(3) . . .
O(1) Cu(2) N(3) C(3) 103(3) . 55504 55504
O(1) Cu(2) N(8) C(8) -134.1(15) . . .
O(1) Cu(2) N(8) C(8) 44.1(16) . 55504 55504
O(1) Cu(2) N(3) C(3) 103(3) 55504 . .
O(1) Cu(2) N(3) C(3) -75(3) 55504 55504 55504
O(1) Cu(2) N(8) C(8) 44.1(15) 55504 . .
O(1) Cu(2) N(8) C(8) -134.1(16) 55504 55504 55504
N(3) Cu(2) N(3) C(3) -163(3) . 55504 55504
N(3) Cu(2) N(3) C(3) -163(3) 55504 . .
N(3) Cu(2) N(8) C(8) 132.4(15) . . .
N(8) Cu(2) N(3) C(3) 15(3) . . .
N(3) Cu(2) N(8) C(8) -80(4) . 55504 55504
N(8) Cu(2) N(3) C(3) 49(6) 55504 . .
N(3) Cu(2) N(8) C(8) -80(4) 55504 . .
N(8) Cu(2) N(3) C(3) 49(6) . 55504 55504
N(3) Cu(2) N(8) C(8) 132.4(16) 55504 55504 55504
N(8) Cu(2) N(3) C(3) 15(3) 55504 55504 55504
N(8) Cu(2) N(8) C(8) -46.1(16) . 55504 55504
N(8) Cu(2) N(8) C(8) -46.1(15) 55504 . .
Cu(1) N(1) C(1) W(1) -10(5) . . .
Cu(1) N(2) C(2) W(1) 38(3) 45503 . .
Cu(2) N(3) C(3) W(1) 44(12) . . .
Cu(1) N(6) C(6) W(2) -94(7) 45503 . .
Cu(1) N(7) C(7) W(2) 58(8) . . .
Cu(2) N(8) C(8) W(2) -25(11) . . .
Cu(1) N(10) C(12) C(11) -178.5(4) . . .
Cu(1) N(10) C(13) N(11) 178.3(2) . . .
C(12) N(10) C(13) N(11) -1.1(5) . . .
C(13) N(10) C(12) C(11) 0.7(6) . . .
Cu(1) N(11) C(10) C(11) -178.5(4) 45503 . .
Cu(1) N(11) C(13) N(10) 179.5(2) 45503 . .
C(10) N(11) C(13) N(10) 0.5(5) . . .
C(13) N(11) C(10) C(11) 0.4(7) . . .
N(11) C(10) C(11) C(12) -0.7(9) . . .
C(10) C(11) C(12) N(10) 0.1(7) . . .
